data_7249878
loop_
_publ_author_name
'Mai, Ying-Ying'
'Liu, Li'
'Dai, Jing-Cao'

_publ_section_title
;
 Photochromic Pyridylfulgenates and Their Cadmium Complexes
;
_journal_name_full CrystEngComm
_journal_paper_doi 10.1039/D4CE01219D
_journal_year 2025
_chemical_formula_sum 'C83 H79 Cd2 N5 O17'
_chemical_formula_weight 1643.31
_space_group_crystal_system monoclinic
_space_group_IT_number 14
_space_group_name_Hall '-P 2ybc'
_space_group_name_H-M_alt 'P 1 21/c 1'
_atom_sites_solution_hydrogens geom
_audit_creation_method SHELXL-2014
_audit_update_record
;
2023-09-20 deposited with the CCDC.	2025-01-30 downloaded from the CCDC.
;
_cell_angle_alpha 90
_cell_angle_beta 92.706(6)
_cell_angle_gamma 90
_cell_formula_units_Z 4
_cell_length_a 16.4124(11)
_cell_length_b 17.2304(15)
_cell_length_c 28.2016(19)
_cell_measurement_reflns_used 6676
_cell_measurement_temperature 293(2)
_cell_measurement_theta_max 24.3970
_cell_measurement_theta_min 3.7890
_cell_volume 7966.3(10)
_computing_cell_refinement 'CrysAlisPro 1.171.38.41 (Rigaku OD, 2015)'
_computing_data_collection 'CrysAlisPro 1.171.38.41 (Rigaku OD, 2015)'
_computing_data_reduction 'CrysAlisPro 1.171.38.41 (Rigaku OD, 2015)'
_computing_molecular_graphics 'SHELXTL-2014 (Sheldrick, 2014)'
_computing_publication_material 'SHELXTL-2014 (Sheldrick, 2014)'
_computing_structure_refinement 'SHELXL-2014 (Sheldrick, 2014)'
_computing_structure_solution 'SHELXTL-2014 (Sheldrick, 2014)'
_diffrn_ambient_temperature 293(2)
_diffrn_detector_area_resol_mean 8.0606
_diffrn_measured_fraction_theta_full 0.967
_diffrn_measured_fraction_theta_max 0.994
_diffrn_measurement_device_type 'Xcalibur, Eos, Gemini'
_diffrn_measurement_method '\w scans'
_diffrn_radiation_type MoK\a
_diffrn_radiation_wavelength 0.71073
_diffrn_reflns_av_R_equivalents 0.0566
_diffrn_reflns_av_unetI/netI 0.0840
_diffrn_reflns_Laue_measured_fraction_full 0.967
_diffrn_reflns_Laue_measured_fraction_max 0.994
_diffrn_reflns_limit_h_max 19
_diffrn_reflns_limit_h_min -18
_diffrn_reflns_limit_k_max 20
_diffrn_reflns_limit_k_min -19
_diffrn_reflns_limit_l_max 33
_diffrn_reflns_limit_l_min -33
_diffrn_reflns_number 36753
_diffrn_reflns_point_group_measured_fraction_full 0.967
_diffrn_reflns_point_group_measured_fraction_max 0.994
_diffrn_reflns_theta_full 25.242
_diffrn_reflns_theta_max 25.000
_diffrn_reflns_theta_min 3.431
_diffrn_source 'fine-focus sealed X-ray tube'
_exptl_absorpt_coefficient_mu 0.603
_exptl_absorpt_correction_T_max 1.00000
_exptl_absorpt_correction_T_min 0.81305
_exptl_absorpt_correction_type empirical
_exptl_absorpt_process_details multi-scan
_exptl_crystal_colour yellow
_exptl_crystal_density_diffrn 1.370
_exptl_crystal_description rodlike
_exptl_crystal_F_000 3376
_exptl_crystal_size_max 0.500
_exptl_crystal_size_mid 0.200
_exptl_crystal_size_min 0.080
_refine_diff_density_max 1.390
_refine_diff_density_min -1.003
_refine_diff_density_rms 0.092
_refine_ls_extinction_method none
_refine_ls_goodness_of_fit_ref 1.025
_refine_ls_hydrogen_treatment constr
_refine_ls_matrix_type full
_refine_ls_number_parameters 952
_refine_ls_number_reflns 13947
_refine_ls_number_restraints 145
_refine_ls_restrained_S_all 1.040
_refine_ls_R_factor_all 0.1124
_refine_ls_R_factor_gt 0.0713
_refine_ls_shift/su_max 0.002
_refine_ls_shift/su_mean 0.000
_refine_ls_structure_factor_coef Fsqd
_refine_ls_weighting_details 'w=1/[\s^2^(Fo^2^)+(0.0726P)^2^+18.9240P] where P=(Fo^2^+2Fc^2^)/3'
_refine_ls_weighting_scheme calc
_refine_ls_wR_factor_gt 0.1607
_refine_ls_wR_factor_ref 0.1865
_reflns_Friedel_coverage 0.000
_reflns_number_gt 9294
_reflns_number_total 13947
_reflns_threshold_expression 'I > 2\s(I)'
_cod_data_source_file d4ce01219d2.cif
_cod_data_source_block compound1
_cod_original_sg_symbol_H-M 'P 21/c'
_cod_database_code 7249878
_shelx_space_group_comment
;
The symmetry employed for this shelxl refinement is uniquely defined
by the following loop, which should always be used as a source of
symmetry information in preference to the above space-group names.
They are only intended as comments.
;
_shelx_estimated_absorpt_t_min 0.752
_shelx_estimated_absorpt_t_max 0.953
_shelxl_version_number 2014-3

loop_
_space_group_symop_operation_xyz
'x, y, z'
'-x, y+1/2, -z+1/2'
'-x, -y, -z'
'x, -y-1/2, z-1/2'

loop_
_atom_site_label
_atom_site_type_symbol
_atom_site_fract_x
_atom_site_fract_y
_atom_site_fract_z
_atom_site_U_iso_or_equiv
_atom_site_adp_type
_atom_site_occupancy
_atom_site_site_symmetry_order
_atom_site_calc_flag
_atom_site_refinement_flags_posn
_atom_site_refinement_flags_adp
_atom_site_refinement_flags_occupancy
_atom_site_disorder_assembly
_atom_site_disorder_group
Cd1 Cd 0.11354(3) 1.57835(3) 0.17060(2) 0.04285(16) Uani 1 1 d . U . . .
Cd2 Cd 0.36484(3) 2.09626(3) 0.15615(2) 0.04383(16) Uani 1 1 d . . . . .
N01 N 0.0748(5) 1.3536(5) 0.2547(3) 0.093(2) Uani 1 1 d . U . . .
O01 O 0.1066(4) 1.4472(4) 0.2027(2) 0.0897(19) Uani 1 1 d . . . . .
C01 C 0.0825(6) 1.4279(6) 0.2413(4) 0.083(3) Uani 1 1 d . . . . .
H01A H 0.0689 1.4666 0.2625 0.100 Uiso 1 1 calc R U . . .
C02 C 0.0957(8) 1.2916(6) 0.2231(4) 0.124(4) Uani 1 1 d . . . . .
H02A H 0.0866 1.2425 0.2381 0.186 Uiso 1 1 calc R U . . .
H02B H 0.0623 1.2950 0.1943 0.186 Uiso 1 1 calc R U . . .
H02C H 0.1521 1.2959 0.2158 0.186 Uiso 1 1 calc R U . . .
C03 C 0.0469(8) 1.3324(8) 0.3014(4) 0.126(4) Uani 1 1 d . U . . .
H03A H 0.0454 1.2769 0.3042 0.188 Uiso 1 1 calc R U . . .
H03B H 0.0838 1.3533 0.3255 0.188 Uiso 1 1 calc R U . . .
H03C H -0.0067 1.3531 0.3051 0.188 Uiso 1 1 calc R U . . .
N1 N 0.1106(3) 1.7039(3) 0.13353(19) 0.0486(14) Uani 1 1 d . . . . .
N2 N 0.3512(4) 1.2156(3) 0.1204(2) 0.0541(15) Uani 1 1 d . . . . .
N3 N -0.0299(3) 1.5598(3) 0.1636(2) 0.0474(14) Uani 1 1 d . . . . .
N4 N 0.4944(3) 1.5825(4) 0.34931(19) 0.0527(15) Uani 1 1 d . . . . .
O1 O 0.3584(3) 2.0396(3) 0.07612(18) 0.0622(14) Uani 1 1 d . . . . .
O2 O 0.2659(3) 2.0146(3) 0.12732(17) 0.0606(13) Uani 1 1 d . . . . .
O3 O 0.0738(4) 2.0630(4) 0.0127(2) 0.093(2) Uani 1 1 d . . . . .
O4 O 0.2058(4) 2.0764(4) 0.0054(3) 0.122(3) Uani 1 1 d . . . . .
O5 O 0.1013(3) 1.5260(3) 0.09238(16) 0.0556(13) Uani 1 1 d . . . . .
O6 O 0.2227(3) 1.5246(3) 0.12871(17) 0.0592(13) Uani 1 1 d . . . . .
O7 O 0.2601(4) 1.6129(4) 0.0168(3) 0.113(3) Uani 1 1 d . . . . .
O8 O 0.3923(4) 1.5794(4) 0.0202(3) 0.102(2) Uani 1 1 d . . . . .
O9 O -0.3934(3) 1.5680(3) 0.26520(17) 0.0619(14) Uani 1 1 d . . . . .
O10 O -0.2976(3) 1.6550(3) 0.27792(16) 0.0636(14) Uani 1 1 d . . . . .
O11 O -0.4525(4) 1.4620(5) 0.1465(3) 0.121(3) Uani 1 1 d . U . . .
O12 O -0.4876(3) 1.5836(4) 0.16414(19) 0.0694(15) Uani 1 1 d . U . . .
O13 O 0.2037(4) 1.6236(4) 0.2309(2) 0.0918(13) Uani 1 1 d . U . . .
O14 O 0.0799(4) 1.6332(4) 0.24919(19) 0.0918(13) Uani 1 1 d . U . . .
O15 O 0.0766(4) 1.5004(4) 0.3671(3) 0.108(3) Uani 1 1 d . . . . .
O16 O 0.0373(4) 1.6227(4) 0.3562(2) 0.094(2) Uani 1 1 d . U . . .
C1 C 0.1034(5) 1.9174(4) 0.0560(3) 0.059(2) Uani 1 1 d . . . . .
H1A H 0.0513 1.9331 0.0457 0.071 Uiso 1 1 calc R U . . .
C2 C 0.1653(4) 1.9651(4) 0.0442(2) 0.0497(18) Uani 1 1 d . . . . .
C3 C 0.2524(4) 1.9493(4) 0.0536(2) 0.0413(15) Uani 1 1 d . . . . .
C4 C 0.2933(4) 1.8896(4) 0.0347(2) 0.0502(18) Uani 1 1 d . . . . .
C5 C 0.2963(4) 2.0044(4) 0.0872(2) 0.0426(15) Uani 1 1 d . . . . .
C6 C 0.1401(5) 2.0378(5) 0.0189(3) 0.066(2) Uani 1 1 d . . . . .
C7 C 0.1930(8) 2.1563(6) -0.0141(4) 0.114(4) Uani 1 1 d . . . . .
H7A H 0.1470 2.1809 0.0002 0.137 Uiso 1 1 calc R U . . .
H7B H 0.2412 2.1879 -0.0075 0.137 Uiso 1 1 calc R U . . .
C8 C 0.1778(9) 2.1489(9) -0.0632(5) 0.147(5) Uani 1 1 d . . . . .
H8A H 0.1692 2.1993 -0.0770 0.221 Uiso 1 1 calc R U . . .
H8B H 0.2237 2.1245 -0.0770 0.221 Uiso 1 1 calc R U . . .
H8C H 0.1300 2.1176 -0.0693 0.221 Uiso 1 1 calc R U . . .
C9 C 0.1616(4) 1.7619(4) 0.1449(2) 0.0502(17) Uani 1 1 d . . . . .
H9A H 0.1989 1.7548 0.1703 0.060 Uiso 1 1 calc R U . . .
C10 C 0.1620(4) 1.8316(4) 0.1211(2) 0.0522(18) Uani 1 1 d . . . . .
H10A H 0.1990 1.8701 0.1306 0.063 Uiso 1 1 calc R U . . .
C11 C 0.1076(4) 1.8444(4) 0.0830(2) 0.0501(17) Uani 1 1 d . . . . .
C12 C 0.0537(5) 1.7838(5) 0.0720(3) 0.066(2) Uani 1 1 d . . . . .
H12A H 0.0144 1.7895 0.0474 0.079 Uiso 1 1 calc R U . . .
C13 C 0.0581(5) 1.7167(5) 0.0970(3) 0.067(2) Uani 1 1 d . . . . .
H13A H 0.0222 1.6771 0.0880 0.080 Uiso 1 1 calc R U . . .
C14 C 0.3820(5) 1.8768(4) 0.0477(3) 0.061(2) Uani 1 1 d . . . . .
C15 C 0.4422(7) 1.8905(6) 0.0167(4) 0.091(3) Uani 1 1 d . U . . .
H15A H 0.4271 1.9066 -0.0140 0.109 Uiso 1 1 calc R U . . .
C16 C 0.5242(7) 1.8816(7) 0.0288(4) 0.098(3) Uani 1 1 d . U . . .
H16A H 0.5630 1.8908 0.0065 0.118 Uiso 1 1 calc R U . . .
C17 C 0.5467(7) 1.8601(7) 0.0718(5) 0.114(4) Uani 1 1 d . U . . .
H17A H 0.6019 1.8540 0.0799 0.137 Uiso 1 1 calc R U . . .
C18 C 0.4915(7) 1.8466(7) 0.1048(4) 0.113(4) Uani 1 1 d . U . . .
H18A H 0.5089 1.8315 0.1353 0.136 Uiso 1 1 calc R U . . .
C19 C 0.4067(6) 1.8554(6) 0.0931(3) 0.087(3) Uani 1 1 d . . . . .
H19A H 0.3685 1.8469 0.1159 0.104 Uiso 1 1 calc R U . . .
C20 C 0.2546(6) 1.8325(5) 0.0001(3) 0.083(3) Uani 1 1 d . . . . .
H20A H 0.2946 1.7951 -0.0086 0.125 Uiso 1 1 calc R U . . .
H20B H 0.2105 1.8065 0.0146 0.125 Uiso 1 1 calc R U . . .
H20C H 0.2342 1.8596 -0.0277 0.125 Uiso 1 1 calc R U . . .
C21 C 0.3586(5) 1.4374(5) 0.0531(3) 0.064(2) Uani 1 1 d . . . . .
H21A H 0.4100 1.4533 0.0446 0.076 Uiso 1 1 calc R U . . .
C22 C 0.2977(4) 1.4861(4) 0.0442(3) 0.0513(18) Uani 1 1 d . . . . .
C23 C 0.2100(4) 1.4667(4) 0.0520(2) 0.0437(16) Uani 1 1 d . . . . .
C24 C 0.1673(4) 1.4168(4) 0.0246(2) 0.0506(17) Uani 1 1 d . . . . .
C25 C 0.1746(4) 1.5086(4) 0.0940(2) 0.0450(16) Uani 1 1 d . . . . .
C26 C 0.3134(5) 1.5649(5) 0.0247(3) 0.077(3) Uani 1 1 d . . . . .
C27 C 0.4170(7) 1.6599(7) 0.0058(4) 0.108(3) Uani 1 1 d . U . . .
H27A H 0.3847 1.6990 0.0210 0.130 Uiso 1 1 calc R U . . .
H27B H 0.4743 1.6692 0.0139 0.130 Uiso 1 1 calc R U . . .
C28 C 0.4018(8) 1.6607(10) -0.0438(5) 0.153(5) Uani 1 1 d . U . . .
H28A H 0.4161 1.7106 -0.0561 0.230 Uiso 1 1 calc R U . . .
H28B H 0.4339 1.6213 -0.0580 0.230 Uiso 1 1 calc R U . . .
H28C H 0.3450 1.6509 -0.0510 0.230 Uiso 1 1 calc R U . . .
C29 C 0.3198(5) 1.2779(5) 0.1396(3) 0.059(2) Uani 1 1 d . . . . .
H29A H 0.2975 1.2727 0.1691 0.070 Uiso 1 1 calc R U . . .
C30 C 0.3180(5) 1.3499(5) 0.1188(3) 0.067(2) Uani 1 1 d . . . . .
H30A H 0.2939 1.3914 0.1338 0.080 Uiso 1 1 calc R U . . .
C31 C 0.3526(4) 1.3605(4) 0.0751(3) 0.0545(18) Uani 1 1 d . . . . .
C32 C 0.3847(5) 1.2949(5) 0.0539(3) 0.080(3) Uani 1 1 d . . . . .
H32A H 0.4080 1.2984 0.0246 0.097 Uiso 1 1 calc R U . . .
C33 C 0.3811(6) 1.2246(5) 0.0773(3) 0.080(3) Uani 1 1 d . . . . .
H33A H 0.4007 1.1809 0.0623 0.096 Uiso 1 1 calc R U . . .
C34 C 0.0845(4) 1.3885(4) 0.0348(2) 0.0512(18) Uani 1 1 d . . . . .
C35 C 0.0188(5) 1.4018(5) 0.0034(3) 0.064(2) Uani 1 1 d . . . . .
H35A H 0.0270 1.4295 -0.0243 0.077 Uiso 1 1 calc R U . . .
C36 C -0.0585(6) 1.3752(6) 0.0117(3) 0.077(3) Uani 1 1 d . . . . .
H36A H -0.1021 1.3869 -0.0093 0.093 Uiso 1 1 calc R U . . .
C37 C -0.0701(5) 1.3319(6) 0.0508(4) 0.078(3) Uani 1 1 d . . . . .
H37A H -0.1216 1.3119 0.0559 0.093 Uiso 1 1 calc R U . . .
C38 C -0.0068(7) 1.3172(6) 0.0830(4) 0.089(3) Uani 1 1 d . . . . .
H38A H -0.0156 1.2881 0.1100 0.107 Uiso 1 1 calc R U . . .
C39 C 0.0705(5) 1.3458(5) 0.0752(3) 0.071(2) Uani 1 1 d . . . . .
H39A H 0.1132 1.3362 0.0973 0.086 Uiso 1 1 calc R U . . .
C40 C 0.2024(6) 1.3822(5) -0.0190(3) 0.077(2) Uani 1 1 d . . . . .
H40A H 0.1632 1.3478 -0.0341 0.116 Uiso 1 1 calc R U . . .
H40B H 0.2155 1.4230 -0.0406 0.116 Uiso 1 1 calc R U . . .
H40C H 0.2511 1.3537 -0.0100 0.116 Uiso 1 1 calc R U . . .
C41 C -0.2874(4) 1.5117(4) 0.1559(2) 0.0556(19) Uani 1 1 d . . . . .
H41A H -0.3018 1.4652 0.1410 0.067 Uiso 1 1 calc R U . . .
C42 C -0.3492(4) 1.5547(4) 0.1711(2) 0.0491(17) Uani 1 1 d . . . . .
C43 C -0.3414(4) 1.6286(4) 0.1981(2) 0.0433(16) Uani 1 1 d . . . . .
C44 C -0.3368(4) 1.6972(5) 0.1766(2) 0.0539(18) Uani 1 1 d . . . . .
C45 C -0.3451(4) 1.6170(4) 0.2508(2) 0.0449(16) Uani 1 1 d . . . . .
C46 C -0.4328(5) 1.5276(5) 0.1586(3) 0.065(2) Uani 1 1 d . U . . .
C47 C -0.5729(5) 1.5689(6) 0.1531(4) 0.091(3) Uani 1 1 d . U . . .
H47A H -0.5922 1.5279 0.1733 0.109 Uiso 1 1 calc R U . . .
H47B H -0.5809 1.5527 0.1203 0.109 Uiso 1 1 calc R U . . .
C48 C -0.6178(6) 1.6404(7) 0.1611(5) 0.120(4) Uani 1 1 d . U . . .
H48A H -0.6749 1.6318 0.1539 0.180 Uiso 1 1 calc R U . . .
H48B H -0.6097 1.6559 0.1936 0.180 Uiso 1 1 calc R U . . .
H48C H -0.5985 1.6805 0.1409 0.180 Uiso 1 1 calc R U . . .
C49 C -0.0809(4) 1.5929(4) 0.1938(2) 0.0535(19) Uani 1 1 d . . . . .
H49A H -0.0588 1.6274 0.2162 0.064 Uiso 1 1 calc R U . . .
C50 C -0.1626(4) 1.5793(5) 0.1935(3) 0.059(2) Uani 1 1 d . . . . .
H50A H -0.1942 1.6034 0.2158 0.071 Uiso 1 1 calc R U . . .
C51 C -0.1988(4) 1.5294(4) 0.1601(2) 0.0480(17) Uani 1 1 d . . . . .
C52 C -0.1466(4) 1.4940(4) 0.1295(3) 0.0532(18) Uani 1 1 d . . . . .
H52A H -0.1675 1.4587 0.1072 0.064 Uiso 1 1 calc R U . . .
C53 C -0.0639(4) 1.5102(4) 0.1317(3) 0.0540(18) Uani 1 1 d . . . . .
H53A H -0.0308 1.4859 0.1103 0.065 Uiso 1 1 calc R U . . .
C54 C -0.3434(5) 1.7723(5) 0.2021(3) 0.065(2) Uani 1 1 d . . . . .
C55 C -0.4119(7) 1.7848(6) 0.2290(3) 0.091(3) Uani 1 1 d . U . . .
H55A H -0.4515 1.7465 0.2310 0.109 Uiso 1 1 calc R U . . .
C56 C -0.4202(10) 1.8562(10) 0.2529(5) 0.131(5) Uani 1 1 d . U . . .
H56A H -0.4658 1.8669 0.2702 0.157 Uiso 1 1 calc R U . . .
C57 C -0.3581(17) 1.9094(11) 0.2496(6) 0.177(10) Uani 1 1 d . . . . .
H57A H -0.3608 1.9543 0.2677 0.212 Uiso 1 1 calc R U . . .
C58 C -0.2960(15) 1.9012(9) 0.2230(7) 0.170(8) Uani 1 1 d . . . . .
H58A H -0.2582 1.9410 0.2202 0.204 Uiso 1 1 calc R U . . .
C59 C -0.2874(7) 1.8300(6) 0.1983(4) 0.106(4) Uani 1 1 d . . . . .
H59A H -0.2432 1.8227 0.1794 0.128 Uiso 1 1 calc R U . . .
C60 C -0.3287(7) 1.7018(6) 0.1231(3) 0.093(3) Uani 1 1 d . . . . .
H60A H -0.3262 1.7552 0.1136 0.139 Uiso 1 1 calc R U . . .
H60B H -0.2797 1.6757 0.1147 0.139 Uiso 1 1 calc R U . . .
H60C H -0.3749 1.6774 0.1073 0.139 Uiso 1 1 calc R U . . .
C61 C 0.2365(4) 1.5533(4) 0.3617(3) 0.0545(19) Uani 1 1 d . . . . .
H61A H 0.2234 1.5131 0.3819 0.065 Uiso 1 1 calc R U . . .
C62 C 0.1740(4) 1.5917(4) 0.3425(2) 0.0453(16) Uani 1 1 d . . . . .
C63 C 0.1796(4) 1.6603(4) 0.3097(2) 0.0456(16) Uani 1 1 d . . . . .
C64 C 0.2113(4) 1.7280(5) 0.3222(2) 0.0522(18) Uani 1 1 d . . . . .
C65 C 0.1521(6) 1.6384(7) 0.2593(3) 0.0918(13) Uani 1 1 d . U . . .
C66 C 0.0917(5) 1.5664(6) 0.3570(3) 0.069(2) Uani 1 1 d . . . . .
C67 C -0.0445(8) 1.6041(9) 0.3720(5) 0.145(5) Uani 1 1 d D U . . .
H67A H -0.0416 1.5600 0.3935 0.174 Uiso 1 1 calc R U . . .
H67B H -0.0663 1.6480 0.3888 0.174 Uiso 1 1 calc R U . . .
C68 C -0.0931(11) 1.5873(12) 0.3338(6) 0.207(8) Uani 1 1 d D U . . .
H68A H -0.1468 1.5750 0.3437 0.311 Uiso 1 1 calc R U . . .
H68B H -0.0959 1.6312 0.3129 0.311 Uiso 1 1 calc R U . . .
H68C H -0.0713 1.5435 0.3175 0.311 Uiso 1 1 calc R U . . .
C69 C 0.4413(4) 1.6013(5) 0.3134(3) 0.062(2) Uani 1 1 d . . . . .
H69A H 0.4620 1.6210 0.2858 0.075 Uiso 1 1 calc R U . . .
C70 C 0.3588(4) 1.5932(5) 0.3151(2) 0.061(2) Uani 1 1 d . . . . .
H70A H 0.3255 1.6066 0.2888 0.073 Uiso 1 1 calc R U . . .
C71 C 0.3241(4) 1.5650(4) 0.3557(3) 0.0517(18) Uani 1 1 d . . . . .
C72 C 0.3793(4) 1.5418(5) 0.3914(3) 0.064(2) Uani 1 1 d . . . . .
H72A H 0.3601 1.5188 0.4186 0.077 Uiso 1 1 calc R U . . .
C73 C 0.4613(5) 1.5519(5) 0.3878(3) 0.068(2) Uani 1 1 d . . . . .
H73A H 0.4960 1.5369 0.4133 0.081 Uiso 1 1 calc R U . . .
C74 C 0.2180(5) 1.7935(5) 0.2876(3) 0.058(2) Uani 1 1 d . . . . .
C75 C 0.2931(7) 1.8157(7) 0.2725(4) 0.100(3) Uani 1 1 d . U . . .
H75A H 0.3397 1.7881 0.2822 0.120 Uiso 1 1 calc R U . . .
C76 C 0.2989(8) 1.8806(8) 0.2421(4) 0.111(4) Uani 1 1 d . U . . .
H76A H 0.3492 1.8954 0.2311 0.133 Uiso 1 1 calc R U . . .
C77 C 0.2314(10) 1.9207(7) 0.2293(4) 0.106(4) Uani 1 1 d . . . . .
H77A H 0.2355 1.9638 0.2097 0.127 Uiso 1 1 calc R U . . .
C78 C 0.1590(9) 1.9000(6) 0.2439(4) 0.110(4) Uani 1 1 d . . . . .
H78A H 0.1128 1.9284 0.2345 0.131 Uiso 1 1 calc R U . . .
C79 C 0.1523(6) 1.8362(5) 0.2733(3) 0.079(3) Uani 1 1 d . . . . .
H79A H 0.1012 1.8223 0.2834 0.095 Uiso 1 1 calc R U . . .
C80 C 0.2424(6) 1.7487(6) 0.3723(3) 0.086(3) Uani 1 1 d . . . . .
H80A H 0.2626 1.8010 0.3728 0.129 Uiso 1 1 calc R U . . .
H80B H 0.1987 1.7443 0.3936 0.129 Uiso 1 1 calc R U . . .
H80C H 0.2856 1.7138 0.3821 0.129 Uiso 1 1 calc R U . . .

loop_
_atom_site_aniso_label
_atom_site_aniso_U_11
_atom_site_aniso_U_22
_atom_site_aniso_U_33
_atom_site_aniso_U_23
_atom_site_aniso_U_13
_atom_site_aniso_U_12
Cd1 0.0415(3) 0.0422(3) 0.0450(3) -0.0036(2) 0.0037(2) -0.0014(2)
Cd2 0.0459(3) 0.0422(3) 0.0433(3) -0.0065(2) 0.0015(2) -0.0029(2)
N01 0.106(5) 0.074(5) 0.099(5) 0.026(5) 0.011(4) -0.009(4)
O01 0.105(5) 0.071(4) 0.094(5) 0.033(4) 0.011(4) 0.001(4)
C01 0.086(7) 0.067(7) 0.096(7) 0.016(6) 0.005(5) 0.003(5)
C02 0.183(13) 0.057(7) 0.132(10) 0.006(7) 0.006(9) 0.009(7)
C03 0.138(9) 0.132(10) 0.109(8) 0.049(8) 0.020(7) -0.032(8)
N1 0.060(4) 0.036(3) 0.050(3) 0.000(3) -0.002(3) -0.004(3)
N2 0.067(4) 0.038(3) 0.060(4) -0.002(3) 0.022(3) 0.002(3)
N3 0.039(3) 0.047(4) 0.057(3) -0.009(3) 0.008(3) 0.000(3)
N4 0.045(3) 0.066(4) 0.047(3) 0.004(3) 0.002(3) 0.008(3)
O1 0.059(3) 0.056(3) 0.072(3) -0.020(3) 0.009(3) -0.010(3)
O2 0.066(3) 0.062(4) 0.054(3) -0.016(3) 0.008(2) -0.019(3)
O3 0.069(4) 0.078(4) 0.129(5) 0.032(4) -0.027(4) 0.012(3)
O4 0.080(5) 0.091(5) 0.192(8) 0.089(6) -0.032(5) -0.007(4)
O5 0.043(3) 0.063(3) 0.062(3) -0.011(3) 0.010(2) 0.002(2)
O6 0.052(3) 0.064(4) 0.061(3) -0.016(3) 0.000(2) 0.000(2)
O7 0.064(4) 0.071(4) 0.207(8) 0.062(5) 0.042(4) 0.013(3)
O8 0.068(4) 0.070(4) 0.173(7) 0.053(5) 0.043(4) 0.002(3)
O9 0.065(3) 0.069(4) 0.053(3) 0.006(3) 0.015(2) -0.017(3)
O10 0.076(4) 0.069(4) 0.045(3) 0.003(3) -0.005(2) -0.010(3)
O11 0.070(4) 0.102(6) 0.190(8) -0.057(5) 0.001(4) -0.018(4)
O12 0.038(3) 0.088(4) 0.082(3) -0.007(3) -0.010(2) -0.004(3)
O13 0.069(2) 0.139(3) 0.067(2) -0.017(2) -0.0050(18) 0.001(2)
O14 0.069(2) 0.139(3) 0.067(2) -0.017(2) -0.0050(18) 0.001(2)
O15 0.061(4) 0.092(5) 0.173(7) 0.052(5) 0.022(4) -0.008(4)
O16 0.063(4) 0.097(5) 0.125(5) 0.039(4) 0.042(3) 0.014(3)
C1 0.059(5) 0.051(5) 0.064(4) -0.004(4) -0.026(4) 0.000(4)
C2 0.063(5) 0.039(4) 0.045(4) 0.000(3) -0.019(3) -0.002(3)
C3 0.052(4) 0.038(4) 0.034(3) 0.002(3) -0.002(3) -0.007(3)
C4 0.059(5) 0.053(5) 0.038(3) -0.001(3) -0.006(3) -0.004(4)
C5 0.044(4) 0.036(4) 0.046(4) 0.003(3) -0.006(3) 0.005(3)
C6 0.064(6) 0.065(6) 0.065(5) 0.013(4) -0.022(4) -0.005(4)
C7 0.143(10) 0.071(7) 0.123(9) 0.033(7) -0.043(8) -0.012(7)
C8 0.179(14) 0.130(12) 0.135(12) 0.021(10) 0.033(10) -0.007(10)
C9 0.053(4) 0.050(5) 0.046(4) 0.003(4) -0.009(3) -0.009(3)
C10 0.058(5) 0.048(5) 0.050(4) 0.009(4) -0.009(3) -0.013(3)
C11 0.048(4) 0.039(4) 0.062(4) -0.004(4) -0.008(3) -0.006(3)
C12 0.072(5) 0.050(5) 0.071(5) 0.013(4) -0.029(4) -0.011(4)
C13 0.072(6) 0.056(5) 0.069(5) -0.001(4) -0.023(4) -0.010(4)
C14 0.081(6) 0.044(5) 0.060(5) -0.006(4) 0.005(4) 0.011(4)
C15 0.094(6) 0.101(7) 0.078(5) -0.012(5) 0.007(5) 0.001(5)
C16 0.085(6) 0.099(7) 0.113(7) -0.020(6) 0.029(5) 0.015(5)
C17 0.088(6) 0.108(7) 0.147(8) 0.020(7) 0.007(6) 0.016(6)
C18 0.111(7) 0.111(7) 0.116(7) 0.046(6) -0.013(6) 0.019(6)
C19 0.078(7) 0.095(8) 0.086(6) 0.037(6) -0.012(5) 0.015(5)
C20 0.103(7) 0.074(7) 0.071(5) -0.033(5) -0.009(5) 0.003(5)
C21 0.054(5) 0.055(5) 0.085(5) 0.008(4) 0.022(4) 0.008(4)
C22 0.050(4) 0.041(4) 0.064(4) 0.002(4) 0.017(3) 0.003(3)
C23 0.044(4) 0.040(4) 0.049(4) 0.007(3) 0.016(3) 0.002(3)
C24 0.062(5) 0.047(4) 0.043(4) -0.004(3) 0.011(3) 0.005(4)
C25 0.047(4) 0.034(4) 0.055(4) 0.006(3) 0.011(3) -0.005(3)
C26 0.060(6) 0.063(6) 0.110(7) 0.018(5) 0.027(5) -0.003(5)
C27 0.098(6) 0.106(7) 0.122(7) 0.026(6) 0.025(6) 0.001(6)
C28 0.126(10) 0.174(13) 0.161(11) 0.027(10) 0.005(9) 0.008(9)
C29 0.069(5) 0.057(5) 0.051(4) 0.002(4) 0.012(4) 0.014(4)
C30 0.084(6) 0.051(5) 0.067(5) -0.003(4) 0.009(4) 0.023(4)
C31 0.046(4) 0.043(4) 0.076(5) 0.000(4) 0.014(4) 0.002(3)
C32 0.091(7) 0.059(6) 0.096(6) 0.008(5) 0.048(5) 0.006(5)
C33 0.099(7) 0.048(5) 0.097(7) 0.003(5) 0.039(5) 0.008(5)
C34 0.061(5) 0.039(4) 0.054(4) -0.004(3) 0.005(3) -0.008(3)
C35 0.077(6) 0.058(5) 0.057(4) -0.004(4) -0.003(4) -0.010(4)
C36 0.074(6) 0.078(7) 0.079(6) -0.009(5) -0.001(5) -0.021(5)
C37 0.059(6) 0.074(6) 0.100(7) -0.017(6) 0.012(5) -0.024(5)
C38 0.105(8) 0.070(7) 0.095(7) 0.034(6) 0.032(6) -0.013(6)
C39 0.071(6) 0.066(6) 0.076(5) 0.015(5) 0.001(4) -0.012(4)
C40 0.094(7) 0.074(6) 0.066(5) -0.015(5) 0.020(4) 0.003(5)
C41 0.058(5) 0.053(5) 0.055(4) -0.014(4) -0.001(3) -0.005(4)
C42 0.039(4) 0.055(5) 0.053(4) -0.008(4) -0.001(3) 0.003(3)
C43 0.031(3) 0.053(5) 0.045(4) -0.001(3) -0.001(3) 0.001(3)
C44 0.054(5) 0.062(5) 0.045(4) 0.001(4) 0.001(3) 0.003(4)
C45 0.039(4) 0.055(5) 0.041(4) 0.001(3) 0.005(3) 0.010(3)
C46 0.048(4) 0.067(5) 0.079(5) -0.010(4) 0.000(4) 0.001(4)
C47 0.061(5) 0.097(6) 0.113(6) -0.003(5) -0.008(5) -0.013(5)
C48 0.050(6) 0.134(10) 0.175(10) -0.025(8) 0.001(6) 0.010(6)
C49 0.044(4) 0.055(5) 0.060(4) -0.025(4) -0.004(3) 0.007(3)
C50 0.041(4) 0.076(6) 0.060(4) -0.027(4) 0.004(3) 0.007(4)
C51 0.041(4) 0.051(4) 0.052(4) -0.004(4) 0.002(3) 0.000(3)
C52 0.049(4) 0.051(5) 0.060(4) -0.018(4) 0.009(3) -0.009(3)
C53 0.049(4) 0.047(5) 0.067(5) -0.014(4) 0.014(3) -0.003(3)
C54 0.074(6) 0.049(5) 0.070(5) 0.022(4) -0.012(4) 0.003(4)
C55 0.115(7) 0.073(6) 0.086(5) 0.002(5) 0.006(5) 0.023(5)
C56 0.162(9) 0.117(8) 0.114(7) -0.006(7) 0.010(7) 0.038(7)
C57 0.33(3) 0.085(12) 0.112(13) -0.014(10) 0.003(15) 0.010(16)
C58 0.27(3) 0.060(10) 0.172(17) 0.021(11) -0.088(16) -0.030(12)
C59 0.118(9) 0.065(7) 0.134(9) 0.021(7) -0.021(7) -0.004(6)
C60 0.138(9) 0.079(7) 0.063(5) 0.027(5) 0.021(5) 0.015(6)
C61 0.047(4) 0.056(5) 0.061(4) 0.011(4) 0.005(3) -0.004(3)
C62 0.040(4) 0.055(5) 0.041(3) 0.010(3) 0.005(3) -0.009(3)
C63 0.039(4) 0.054(5) 0.044(4) 0.004(3) 0.009(3) -0.007(3)
C64 0.051(4) 0.061(5) 0.044(4) -0.003(4) 0.001(3) -0.005(4)
C65 0.069(2) 0.139(3) 0.067(2) -0.017(2) -0.0050(18) 0.001(2)
C66 0.051(5) 0.073(6) 0.083(6) 0.021(5) 0.017(4) -0.001(4)
C67 0.122(8) 0.163(9) 0.155(8) 0.017(7) 0.056(7) -0.015(7)
C68 0.160(13) 0.263(17) 0.201(14) 0.052(13) 0.033(11) -0.090(12)
C69 0.052(5) 0.086(6) 0.049(4) 0.020(4) 0.009(3) 0.012(4)
C70 0.048(4) 0.089(6) 0.045(4) 0.011(4) 0.003(3) 0.008(4)
C71 0.045(4) 0.049(4) 0.061(4) 0.003(4) 0.004(3) 0.001(3)
C72 0.050(5) 0.081(6) 0.061(5) 0.034(4) 0.002(4) 0.001(4)
C73 0.049(5) 0.091(7) 0.062(5) 0.023(5) -0.008(4) 0.006(4)
C74 0.073(5) 0.048(5) 0.053(4) -0.005(4) -0.002(4) -0.015(4)
C75 0.094(6) 0.109(7) 0.097(6) 0.018(6) 0.010(5) -0.014(5)
C76 0.110(7) 0.108(7) 0.116(7) 0.018(6) 0.020(6) -0.029(6)
C77 0.172(13) 0.067(7) 0.077(7) 0.001(6) -0.009(8) -0.045(8)
C78 0.156(12) 0.062(7) 0.108(9) 0.018(6) -0.015(8) -0.011(7)
C79 0.084(7) 0.063(6) 0.089(6) 0.011(5) 0.001(5) 0.001(5)
C80 0.113(8) 0.093(8) 0.051(5) -0.016(5) -0.006(4) -0.009(6)

loop_
_atom_type_symbol
_atom_type_description
_atom_type_scat_dispersion_real
_atom_type_scat_dispersion_imag
_atom_type_scat_source
C C 0.0033 0.0016 'International Tables Vol C Tables 4.2.6.8 and 6.1.1.4'
H H 0.0000 0.0000 'International Tables Vol C Tables 4.2.6.8 and 6.1.1.4'
N N 0.0061 0.0033 'International Tables Vol C Tables 4.2.6.8 and 6.1.1.4'
O O 0.0106 0.0060 'International Tables Vol C Tables 4.2.6.8 and 6.1.1.4'
Cd Cd -0.8075 1.2024 'International Tables Vol C Tables 4.2.6.8 and 6.1.1.4'

loop_
_geom_angle_atom_site_label_1
_geom_angle_atom_site_label_2
_geom_angle_atom_site_label_3
_geom_angle
_geom_angle_site_symmetry_1
_geom_angle_site_symmetry_3
_geom_angle_publ_flag
O13 Cd1 N3 134.2(2) . . ?
O13 Cd1 O6 91.49(19) . . ?
N3 Cd1 O6 132.29(18) . . ?
O13 Cd1 O5 145.44(19) . . ?
N3 Cd1 O5 80.34(17) . . ?
O6 Cd1 O5 54.93(16) . . ?
O13 Cd1 N1 90.9(2) . . ?
N3 Cd1 N1 94.9(2) . . ?
O6 Cd1 N1 97.74(19) . . ?
O5 Cd1 N1 86.49(18) . . ?
O13 Cd1 O01 94.5(2) . . ?
N3 Cd1 O01 81.0(2) . . ?
O6 Cd1 O01 82.7(2) . . ?
O5 Cd1 O01 89.4(2) . . ?
N1 Cd1 O01 174.6(2) . . ?
O13 Cd1 O14 52.1(2) . . ?
N3 Cd1 O14 82.22(19) . . ?
O6 Cd1 O14 142.37(18) . . ?
O5 Cd1 O14 162.39(18) . . ?
N1 Cd1 O14 92.6(2) . . ?
O01 Cd1 O14 90.3(2) . . ?
O13 Cd1 C25 119.0(2) . . ?
N3 Cd1 C25 106.1(2) . . ?
O6 Cd1 C25 27.71(18) . . ?
O5 Cd1 C25 27.24(17) . . ?
N1 Cd1 C25 93.04(19) . . ?
O01 Cd1 C25 84.9(2) . . ?
O14 Cd1 C25 169.5(2) . . ?
O13 Cd1 C65 26.1(2) . . ?
N3 Cd1 C65 108.1(2) . . ?
O6 Cd1 C65 116.8(2) . . ?
O5 Cd1 C65 171.5(2) . . ?
N1 Cd1 C65 93.2(3) . . ?
O01 Cd1 C65 91.3(3) . . ?
O14 Cd1 C65 26.1(2) . . ?
C25 Cd1 C65 144.5(3) . . ?
O2 Cd2 O9 108.93(19) . 2 ?
O2 Cd2 N2 110.1(2) . 1_565 ?
O9 Cd2 N2 128.7(2) 2 1_565 ?
O2 Cd2 N4 127.3(2) . 2_655 ?
O9 Cd2 N4 83.37(19) 2 2_655 ?
N2 Cd2 N4 98.0(2) 1_565 2_655 ?
O2 Cd2 O10 100.93(18) . 2 ?
O9 Cd2 O10 55.15(17) 2 2 ?
N2 Cd2 O10 85.68(19) 1_565 2 ?
N4 Cd2 O10 125.45(18) 2_655 2 ?
O2 Cd2 O1 54.93(17) . . ?
O9 Cd2 O1 143.18(18) 2 . ?
N2 Cd2 O1 87.32(19) 1_565 . ?
N4 Cd2 O1 84.19(18) 2_655 . ?
O10 Cd2 O1 150.22(17) 2 . ?
O2 Cd2 C45 108.41(18) . 2 ?
O9 Cd2 C45 27.44(19) 2 2 ?
N2 Cd2 C45 107.3(2) 1_565 2 ?
N4 Cd2 C45 104.1(2) 2_655 2 ?
O10 Cd2 C45 27.78(18) 2 2 ?
O1 Cd2 C45 161.71(19) . 2 ?
O2 Cd2 C5 27.79(18) . . ?
O9 Cd2 C5 128.9(2) 2 . ?
N2 Cd2 C5 100.3(2) 1_565 . ?
N4 Cd2 C5 105.8(2) 2_655 . ?
O10 Cd2 C5 127.2(2) 2 . ?
O1 Cd2 C5 27.18(17) . . ?
C45 Cd2 C5 135.6(2) 2 . ?
C01 N01 C02 120.3(9) . . ?
C01 N01 C03 122.0(10) . . ?
C02 N01 C03 117.7(9) . . ?
C01 O01 Cd1 127.4(7) . . ?
O01 C01 N01 123.4(10) . . ?
C9 N1 C13 116.0(6) . . ?
C9 N1 Cd1 124.8(4) . . ?
C13 N1 Cd1 119.1(5) . . ?
C29 N2 C33 116.4(7) . . ?
C29 N2 Cd2 125.5(5) . 1_545 ?
C33 N2 Cd2 118.0(5) . 1_545 ?
C53 N3 C49 116.1(6) . . ?
C53 N3 Cd1 121.4(4) . . ?
C49 N3 Cd1 122.2(4) . . ?
C69 N4 C73 115.5(6) . . ?
C69 N4 Cd2 122.3(5) . 2_645 ?
C73 N4 Cd2 122.1(5) . 2_645 ?
C5 O1 Cd2 87.9(4) . . ?
C5 O2 Cd2 95.8(4) . . ?
C6 O4 C7 117.5(8) . . ?
C25 O5 Cd1 91.1(4) . . ?
C25 O6 Cd1 90.8(4) . . ?
C26 O8 C27 118.4(7) . . ?
C45 O9 Cd2 93.9(4) . 2_545 ?
C45 O10 Cd2 87.6(4) . 2_545 ?
C46 O12 C47 120.1(7) . . ?
C65 O13 Cd1 96.5(6) . . ?
C65 O14 Cd1 89.0(5) . . ?
C66 O16 C67 117.5(9) . . ?
C2 C1 C11 128.8(7) . . ?
C1 C2 C3 125.2(6) . . ?
C1 C2 C6 115.5(7) . . ?
C3 C2 C6 119.2(7) . . ?
C4 C3 C2 124.6(6) . . ?
C4 C3 C5 119.8(6) . . ?
C2 C3 C5 115.5(6) . . ?
C3 C4 C14 120.7(6) . . ?
C3 C4 C20 123.4(7) . . ?
C14 C4 C20 115.9(7) . . ?
O1 C5 O2 121.3(6) . . ?
O1 C5 C3 121.7(6) . . ?
O2 C5 C3 117.0(6) . . ?
O1 C5 Cd2 64.9(4) . . ?
O2 C5 Cd2 56.4(3) . . ?
C3 C5 Cd2 173.2(5) . . ?
O3 C6 O4 121.8(8) . . ?
O3 C6 C2 128.0(8) . . ?
O4 C6 C2 110.1(7) . . ?
C8 C7 O4 107.2(11) . . ?
N1 C9 C10 123.7(6) . . ?
C11 C10 C9 120.0(6) . . ?
C10 C11 C12 115.6(7) . . ?
C10 C11 C1 123.5(6) . . ?
C12 C11 C1 120.9(6) . . ?
C13 C12 C11 120.4(7) . . ?
N1 C13 C12 124.2(7) . . ?
C15 C14 C19 116.8(9) . . ?
C15 C14 C4 122.7(8) . . ?
C19 C14 C4 120.4(8) . . ?
C14 C15 C16 123.2(10) . . ?
C17 C16 C15 119.3(11) . . ?
C16 C17 C18 121.4(12) . . ?
C17 C18 C19 120.2(11) . . ?
C14 C19 C18 119.1(9) . . ?
C22 C21 C31 126.0(7) . . ?
C21 C22 C26 120.4(7) . . ?
C21 C22 C23 123.5(7) . . ?
C26 C22 C23 116.1(6) . . ?
C24 C23 C22 122.6(6) . . ?
C24 C23 C25 123.2(6) . . ?
C22 C23 C25 114.3(6) . . ?
C23 C24 C34 124.0(6) . . ?
C23 C24 C40 121.2(7) . . ?
C34 C24 C40 114.7(7) . . ?
O5 C25 O6 123.1(6) . . ?
O5 C25 C23 119.5(6) . . ?
O6 C25 C23 117.4(6) . . ?
O5 C25 Cd1 61.6(3) . . ?
O6 C25 Cd1 61.5(4) . . ?
C23 C25 Cd1 177.8(5) . . ?
O7 C26 O8 123.3(8) . . ?
O7 C26 C22 123.5(7) . . ?
O8 C26 C22 113.1(7) . . ?
C28 C27 O8 103.9(11) . . ?
N2 C29 C30 124.2(7) . . ?
C29 C30 C31 119.7(7) . . ?
C30 C31 C32 116.8(7) . . ?
C30 C31 C21 122.1(7) . . ?
C32 C31 C21 121.0(7) . . ?
C33 C32 C31 118.7(8) . . ?
N2 C33 C32 124.1(8) . . ?
C35 C34 C39 117.5(7) . . ?
C35 C34 C24 121.0(7) . . ?
C39 C34 C24 121.5(7) . . ?
C36 C35 C34 122.1(8) . . ?
C37 C36 C35 119.3(9) . . ?
C36 C37 C38 120.7(8) . . ?
C37 C38 C39 119.9(8) . . ?
C38 C39 C34 120.5(8) . . ?
C42 C41 C51 127.8(7) . . ?
C41 C42 C46 117.2(7) . . ?
C41 C42 C43 126.0(6) . . ?
C46 C42 C43 116.7(6) . . ?
C44 C43 C42 122.3(6) . . ?
C44 C43 C45 124.9(7) . . ?
C42 C43 C45 112.7(6) . . ?
C43 C44 C54 123.1(6) . . ?
C43 C44 C60 120.4(7) . . ?
C54 C44 C60 116.4(7) . . ?
O9 C45 O10 123.0(6) . . ?
O9 C45 C43 118.1(6) . . ?
O10 C45 C43 118.8(6) . . ?
O9 C45 Cd2 58.6(3) . 2_545 ?
O10 C45 Cd2 64.6(3) . 2_545 ?
C43 C45 Cd2 175.4(5) . 2_545 ?
O11 C46 O12 122.2(8) . . ?
O11 C46 C42 126.2(8) . . ?
O12 C46 C42 111.6(7) . . ?
O12 C47 C48 108.2(8) . . ?
N3 C49 C50 124.4(6) . . ?
C49 C50 C51 120.0(6) . . ?
C52 C51 C50 116.0(6) . . ?
C52 C51 C41 119.5(6) . . ?
C50 C51 C41 124.6(6) . . ?
C51 C52 C53 121.2(7) . . ?
N3 C53 C52 122.2(6) . . ?
C59 C54 C55 119.4(10) . . ?
C59 C54 C44 122.2(9) . . ?
C55 C54 C44 118.3(8) . . ?
C54 C55 C56 119.4(12) . . ?
C57 C56 C55 117.3(15) . . ?
C58 C57 C56 125(2) . . ?
C57 C58 C59 118(2) . . ?
C54 C59 C58 120.6(15) . . ?
C62 C61 C71 129.1(7) . . ?
C61 C62 C66 115.9(7) . . ?
C61 C62 C63 125.4(6) . . ?
C66 C62 C63 118.6(6) . . ?
C64 C63 C62 124.4(6) . . ?
C64 C63 C65 124.5(7) . . ?
C62 C63 C65 110.8(7) . . ?
C63 C64 C74 122.1(6) . . ?
C63 C64 C80 124.5(7) . . ?
C74 C64 C80 113.4(7) . . ?
O14 C65 O13 122.1(9) . . ?
O14 C65 C63 118.9(8) . . ?
O13 C65 C63 118.9(8) . . ?
O14 C65 Cd1 64.9(5) . . ?
O13 C65 Cd1 57.4(5) . . ?
C63 C65 Cd1 171.6(8) . . ?
O15 C66 O16 123.7(8) . . ?
O15 C66 C62 122.7(8) . . ?
O16 C66 C62 113.6(8) . . ?
C68 C67 O16 108.7(12) . . ?
N4 C69 C70 124.1(7) . . ?
C69 C70 C71 120.6(7) . . ?
C72 C71 C70 115.0(6) . . ?
C72 C71 C61 119.1(6) . . ?
C70 C71 C61 125.7(6) . . ?
C73 C72 C71 121.5(7) . . ?
N4 C73 C72 123.1(7) . . ?
C79 C74 C75 118.0(9) . . ?
C79 C74 C64 121.4(8) . . ?
C75 C74 C64 120.4(8) . . ?
C74 C75 C76 119.6(11) . . ?
C77 C76 C75 119.5(11) . . ?
C78 C77 C76 121.3(12) . . ?
C77 C78 C79 119.8(12) . . ?
C74 C79 C78 121.7(10) . . ?

loop_
_geom_bond_atom_site_label_1
_geom_bond_atom_site_label_2
_geom_bond_distance
_geom_bond_site_symmetry_2
_geom_bond_publ_flag
Cd1 O13 2.335(6) . ?
Cd1 N3 2.374(5) . ?
Cd1 O6 2.379(5) . ?
Cd1 O5 2.383(5) . ?
Cd1 N1 2.402(6) . ?
Cd1 O01 2.439(6) . ?
Cd1 O14 2.495(6) . ?
Cd1 C25 2.707(7) . ?
Cd1 C65 2.754(9) . ?
Cd2 O2 2.269(5) . ?
Cd2 O9 2.298(5) 2 ?
Cd2 N2 2.297(6) 1_565 ?
Cd2 N4 2.334(6) 2_655 ?
Cd2 O10 2.428(5) 2 ?
Cd2 O1 2.457(5) . ?
Cd2 C45 2.684(6) 2 ?
Cd2 C5 2.710(7) . ?
N01 C01 1.342(12) . ?
N01 C02 1.443(13) . ?
N01 C03 1.461(12) . ?
O01 C01 1.220(10) . ?
N1 C9 1.332(8) . ?
N1 C13 1.330(9) . ?
N2 C29 1.318(9) . ?
N2 C33 1.339(10) . ?
N2 Cd2 2.297(6) 1_545 ?
N3 C53 1.343(8) . ?
N3 C49 1.348(8) . ?
N4 C69 1.344(9) . ?
N4 C73 1.345(9) . ?
N4 Cd2 2.334(6) 2_645 ?
O1 C5 1.239(8) . ?
O2 C5 1.270(8) . ?
O3 C6 1.176(9) . ?
O4 C6 1.337(10) . ?
O4 C7 1.495(11) . ?
O5 C25 1.239(8) . ?
O6 C25 1.259(8) . ?
O7 C26 1.217(10) . ?
O8 C26 1.331(10) . ?
O8 C27 1.507(12) . ?
O9 C45 1.240(8) . ?
O9 Cd2 2.298(5) 2_545 ?
O10 C45 1.252(8) . ?
O10 Cd2 2.428(5) 2_545 ?
O11 C46 1.219(10) . ?
O12 C46 1.333(9) . ?
O12 C47 1.441(10) . ?
O13 C65 1.219(10) . ?
O14 C65 1.210(10) . ?
O15 C66 1.200(10) . ?
O16 C66 1.317(10) . ?
O16 C67 1.470(13) . ?
C1 C2 1.361(10) . ?
C1 C11 1.469(10) . ?
C2 C3 1.467(9) . ?
C2 C6 1.491(10) . ?
C3 C4 1.351(10) . ?
C3 C5 1.502(9) . ?
C4 C14 1.500(10) . ?
C4 C20 1.505(10) . ?
C7 C8 1.401(15) . ?
C9 C10 1.376(9) . ?
C10 C11 1.383(9) . ?
C11 C12 1.393(10) . ?
C12 C13 1.354(10) . ?
C14 C15 1.371(12) . ?
C14 C19 1.376(11) . ?
C15 C16 1.381(13) . ?
C16 C17 1.305(15) . ?
C17 C18 1.350(15) . ?
C18 C19 1.423(13) . ?
C21 C22 1.319(10) . ?
C21 C31 1.470(10) . ?
C22 C26 1.491(11) . ?
C22 C23 1.504(9) . ?
C23 C24 1.333(9) . ?
C23 C25 1.524(9) . ?
C24 C34 1.485(10) . ?
C24 C40 1.504(10) . ?
C27 C28 1.407(15) . ?
C29 C30 1.372(10) . ?
C30 C31 1.391(10) . ?
C31 C32 1.393(11) . ?
C32 C33 1.382(11) . ?
C34 C35 1.382(10) . ?
C34 C39 1.384(10) . ?
C35 C36 1.379(11) . ?
C36 C37 1.350(12) . ?
C37 C38 1.372(13) . ?
C38 C39 1.388(12) . ?
C41 C42 1.342(10) . ?
C41 C51 1.486(9) . ?
C42 C46 1.476(10) . ?
C42 C43 1.486(10) . ?
C43 C44 1.331(10) . ?
C43 C45 1.503(9) . ?
C44 C54 1.487(11) . ?
C44 C60 1.524(10) . ?
C45 Cd2 2.684(6) 2_545 ?
C47 C48 1.458(14) . ?
C49 C50 1.361(10) . ?
C50 C51 1.388(9) . ?
C51 C52 1.385(9) . ?
C52 C53 1.384(9) . ?
C54 C59 1.362(13) . ?
C54 C55 1.401(12) . ?
C55 C56 1.413(16) . ?
C56 C57 1.38(2) . ?
C57 C58 1.30(2) . ?
C58 C59 1.42(2) . ?
C61 C62 1.316(9) . ?
C61 C71 1.470(9) . ?
C62 C66 1.496(10) . ?
C62 C63 1.506(9) . ?
C63 C64 1.318(10) . ?
C63 C65 1.517(11) . ?
C64 C74 1.499(10) . ?
C64 C80 1.521(10) . ?
C67 C68 1.342(14) . ?
C69 C70 1.363(10) . ?
C70 C71 1.390(10) . ?
C71 C72 1.382(10) . ?
C72 C73 1.366(10) . ?
C74 C79 1.352(11) . ?
C74 C75 1.377(12) . ?
C75 C76 1.415(15) . ?
C76 C77 1.340(16) . ?
C77 C78 1.325(16) . ?
C78 C79 1.385(13) . ?

loop_
_geom_torsion_atom_site_label_1
_geom_torsion_atom_site_label_2
_geom_torsion_atom_site_label_3
_geom_torsion_atom_site_label_4
_geom_torsion
_geom_torsion_site_symmetry_1
_geom_torsion_site_symmetry_2
_geom_torsion_site_symmetry_3
_geom_torsion_site_symmetry_4
_geom_torsion_publ_flag
Cd1 O01 C01 N01 174.6(7) . . . . ?
C02 N01 C01 O01 0.3(16) . . . . ?
C03 N01 C01 O01 179.1(9) . . . . ?
C11 C1 C2 C3 4.7(12) . . . . ?
C11 C1 C2 C6 -176.4(7) . . . . ?
C1 C2 C3 C4 63.5(10) . . . . ?
C6 C2 C3 C4 -115.4(8) . . . . ?
C1 C2 C3 C5 -115.6(8) . . . . ?
C6 C2 C3 C5 65.5(8) . . . . ?
C2 C3 C4 C14 -178.1(6) . . . . ?
C5 C3 C4 C14 1.0(10) . . . . ?
C2 C3 C4 C20 2.1(11) . . . . ?
C5 C3 C4 C20 -178.9(7) . . . . ?
Cd2 O1 C5 O2 3.3(6) . . . . ?
Cd2 O1 C5 C3 -178.1(6) . . . . ?
Cd2 O2 C5 O1 -3.6(7) . . . . ?
Cd2 O2 C5 C3 177.8(5) . . . . ?
C4 C3 C5 O1 55.5(9) . . . . ?
C2 C3 C5 O1 -125.3(7) . . . . ?
C4 C3 C5 O2 -125.9(7) . . . . ?
C2 C3 C5 O2 53.3(8) . . . . ?
C7 O4 C6 O3 5.2(14) . . . . ?
C7 O4 C6 C2 -171.3(8) . . . . ?
C1 C2 C6 O3 9.2(12) . . . . ?
C3 C2 C6 O3 -171.9(8) . . . . ?
C1 C2 C6 O4 -174.5(7) . . . . ?
C3 C2 C6 O4 4.4(10) . . . . ?
C6 O4 C7 C8 -89.3(14) . . . . ?
C13 N1 C9 C10 -0.2(11) . . . . ?
Cd1 N1 C9 C10 175.6(5) . . . . ?
N1 C9 C10 C11 -0.1(11) . . . . ?
C9 C10 C11 C12 1.2(11) . . . . ?
C9 C10 C11 C1 179.2(7) . . . . ?
C2 C1 C11 C10 36.8(12) . . . . ?
C2 C1 C11 C12 -145.3(8) . . . . ?
C10 C11 C12 C13 -2.0(12) . . . . ?
C1 C11 C12 C13 179.9(8) . . . . ?
C9 N1 C13 C12 -0.7(12) . . . . ?
Cd1 N1 C13 C12 -176.8(7) . . . . ?
C11 C12 C13 N1 1.8(14) . . . . ?
C3 C4 C14 C15 -108.5(9) . . . . ?
C20 C4 C14 C15 71.3(11) . . . . ?
C3 C4 C14 C19 67.0(11) . . . . ?
C20 C4 C14 C19 -113.2(9) . . . . ?
C19 C14 C15 C16 2.0(15) . . . . ?
C4 C14 C15 C16 177.6(9) . . . . ?
C14 C15 C16 C17 -0.9(17) . . . . ?
C15 C16 C17 C18 0(2) . . . . ?
C16 C17 C18 C19 0(2) . . . . ?
C15 C14 C19 C18 -1.9(14) . . . . ?
C4 C14 C19 C18 -177.6(9) . . . . ?
C17 C18 C19 C14 0.9(18) . . . . ?
C31 C21 C22 C26 175.6(8) . . . . ?
C31 C21 C22 C23 -5.2(13) . . . . ?
C21 C22 C23 C24 -71.4(10) . . . . ?
C26 C22 C23 C24 107.9(8) . . . . ?
C21 C22 C23 C25 108.4(8) . . . . ?
C26 C22 C23 C25 -72.3(8) . . . . ?
C22 C23 C24 C34 171.8(7) . . . . ?
C25 C23 C24 C34 -7.9(11) . . . . ?
C22 C23 C24 C40 -5.7(11) . . . . ?
C25 C23 C24 C40 174.5(7) . . . . ?
Cd1 O5 C25 O6 -3.0(7) . . . . ?
Cd1 O5 C25 C23 177.8(5) . . . . ?
Cd1 O6 C25 O5 3.0(7) . . . . ?
Cd1 O6 C25 C23 -177.8(5) . . . . ?
C24 C23 C25 O5 -32.3(10) . . . . ?
C22 C23 C25 O5 148.0(6) . . . . ?
C24 C23 C25 O6 148.5(7) . . . . ?
C22 C23 C25 O6 -31.3(8) . . . . ?
C27 O8 C26 O7 1.6(16) . . . . ?
C27 O8 C26 C22 -173.8(8) . . . . ?
C21 C22 C26 O7 -178.3(10) . . . . ?
C23 C22 C26 O7 2.4(14) . . . . ?
C21 C22 C26 O8 -2.9(12) . . . . ?
C23 C22 C26 O8 177.8(7) . . . . ?
C26 O8 C27 C28 -80.2(12) . . . . ?
C33 N2 C29 C30 -1.6(12) . . . . ?
Cd2 N2 C29 C30 174.9(6) 1_545 . . . ?
N2 C29 C30 C31 -1.5(13) . . . . ?
C29 C30 C31 C32 2.5(12) . . . . ?
C29 C30 C31 C21 -174.8(8) . . . . ?
C22 C21 C31 C30 -54.5(12) . . . . ?
C22 C21 C31 C32 128.2(9) . . . . ?
C30 C31 C32 C33 -0.6(13) . . . . ?
C21 C31 C32 C33 176.7(8) . . . . ?
C29 N2 C33 C32 3.7(13) . . . . ?
Cd2 N2 C33 C32 -173.0(8) 1_545 . . . ?
C31 C32 C33 N2 -2.6(15) . . . . ?
C23 C24 C34 C35 119.6(8) . . . . ?
C40 C24 C34 C35 -62.7(10) . . . . ?
C23 C24 C34 C39 -62.7(11) . . . . ?
C40 C24 C34 C39 115.0(8) . . . . ?
C39 C34 C35 C36 1.2(12) . . . . ?
C24 C34 C35 C36 179.0(8) . . . . ?
C34 C35 C36 C37 -3.0(13) . . . . ?
C35 C36 C37 C38 2.8(14) . . . . ?
C36 C37 C38 C39 -1.1(15) . . . . ?
C37 C38 C39 C34 -0.7(14) . . . . ?
C35 C34 C39 C38 0.6(12) . . . . ?
C24 C34 C39 C38 -177.2(8) . . . . ?
C51 C41 C42 C46 174.4(7) . . . . ?
C51 C41 C42 C43 -3.5(12) . . . . ?
C41 C42 C43 C44 87.6(9) . . . . ?
C46 C42 C43 C44 -90.3(9) . . . . ?
C41 C42 C43 C45 -96.3(8) . . . . ?
C46 C42 C43 C45 85.8(7) . . . . ?
C42 C43 C44 C54 169.1(6) . . . . ?
C45 C43 C44 C54 -6.5(11) . . . . ?
C42 C43 C44 C60 -7.8(11) . . . . ?
C45 C43 C44 C60 176.6(7) . . . . ?
Cd2 O9 C45 O10 6.4(7) 2_545 . . . ?
Cd2 O9 C45 C43 -176.2(5) 2_545 . . . ?
Cd2 O10 C45 O9 -6.0(7) 2_545 . . . ?
Cd2 O10 C45 C43 176.6(6) 2_545 . . . ?
C44 C43 C45 O9 137.7(7) . . . . ?
C42 C43 C45 O9 -38.3(8) . . . . ?
C44 C43 C45 O10 -44.9(10) . . . . ?
C42 C43 C45 O10 139.2(6) . . . . ?
C47 O12 C46 O11 -3.6(13) . . . . ?
C47 O12 C46 C42 179.2(7) . . . . ?
C41 C42 C46 O11 19.5(13) . . . . ?
C43 C42 C46 O11 -162.4(9) . . . . ?
C41 C42 C46 O12 -163.4(7) . . . . ?
C43 C42 C46 O12 14.7(10) . . . . ?
C46 O12 C47 C48 -178.3(9) . . . . ?
C53 N3 C49 C50 -0.2(11) . . . . ?
Cd1 N3 C49 C50 -174.6(6) . . . . ?
N3 C49 C50 C51 -1.2(12) . . . . ?
C49 C50 C51 C52 2.3(11) . . . . ?
C49 C50 C51 C41 -178.6(7) . . . . ?
C42 C41 C51 C52 -158.2(8) . . . . ?
C42 C41 C51 C50 22.8(12) . . . . ?
C50 C51 C52 C53 -2.2(11) . . . . ?
C41 C51 C52 C53 178.7(7) . . . . ?
C49 N3 C53 C52 0.3(10) . . . . ?
Cd1 N3 C53 C52 174.8(5) . . . . ?
C51 C52 C53 N3 0.9(12) . . . . ?
C43 C44 C54 C59 129.0(9) . . . . ?
C60 C44 C54 C59 -54.0(11) . . . . ?
C43 C44 C54 C55 -54.2(11) . . . . ?
C60 C44 C54 C55 122.7(9) . . . . ?
C59 C54 C55 C56 -2.1(14) . . . . ?
C44 C54 C55 C56 -179.0(9) . . . . ?
C54 C55 C56 C57 -2.0(19) . . . . ?
C55 C56 C57 C58 6(3) . . . . ?
C56 C57 C58 C59 -5(3) . . . . ?
C55 C54 C59 C58 2.8(15) . . . . ?
C44 C54 C59 C58 179.6(10) . . . . ?
C57 C58 C59 C54 1(2) . . . . ?
C71 C61 C62 C66 -178.4(8) . . . . ?
C71 C61 C62 C63 -1.8(13) . . . . ?
C61 C62 C63 C64 -65.2(10) . . . . ?
C66 C62 C63 C64 111.4(8) . . . . ?
C61 C62 C63 C65 108.8(8) . . . . ?
C66 C62 C63 C65 -74.6(9) . . . . ?
C62 C63 C64 C74 177.7(7) . . . . ?
C65 C63 C64 C74 4.5(12) . . . . ?
C62 C63 C64 C80 -3.8(12) . . . . ?
C65 C63 C64 C80 -177.0(8) . . . . ?
Cd1 O14 C65 O13 5.3(12) . . . . ?
Cd1 O14 C65 C63 -171.7(9) . . . . ?
Cd1 O13 C65 O14 -5.7(13) . . . . ?
Cd1 O13 C65 C63 171.3(9) . . . . ?
C64 C63 C65 O14 -108.2(11) . . . . ?
C62 C63 C65 O14 77.8(12) . . . . ?
C64 C63 C65 O13 74.8(14) . . . . ?
C62 C63 C65 O13 -99.2(11) . . . . ?
C67 O16 C66 O15 4.7(16) . . . . ?
C67 O16 C66 C62 -177.4(9) . . . . ?
C61 C62 C66 O15 -31.6(13) . . . . ?
C63 C62 C66 O15 151.5(9) . . . . ?
C61 C62 C66 O16 150.4(8) . . . . ?
C63 C62 C66 O16 -26.5(11) . . . . ?
C66 O16 C67 C68 -95.7(17) . . . . ?
C73 N4 C69 C70 2.0(12) . . . . ?
Cd2 N4 C69 C70 179.2(6) 2_645 . . . ?
N4 C69 C70 C71 0.9(13) . . . . ?
C69 C70 C71 C72 -4.2(12) . . . . ?
C69 C70 C71 C61 -179.7(8) . . . . ?
C62 C61 C71 C72 154.1(8) . . . . ?
C62 C61 C71 C70 -30.5(13) . . . . ?
C70 C71 C72 C73 4.8(12) . . . . ?
C61 C71 C72 C73 -179.5(8) . . . . ?
C69 N4 C73 C72 -1.5(12) . . . . ?
Cd2 N4 C73 C72 -178.6(7) 2_645 . . . ?
C71 C72 C73 N4 -2.0(14) . . . . ?
C63 C64 C74 C79 76.0(10) . . . . ?
C80 C64 C74 C79 -102.7(9) . . . . ?
C63 C64 C74 C75 -109.3(9) . . . . ?
C80 C64 C74 C75 72.0(10) . . . . ?
C79 C74 C75 C76 -1.2(14) . . . . ?
C64 C74 C75 C76 -176.1(9) . . . . ?
C74 C75 C76 C77 1.4(17) . . . . ?
C75 C76 C77 C78 -1.0(18) . . . . ?
C76 C77 C78 C79 0.4(18) . . . . ?
C75 C74 C79 C78 0.6(14) . . . . ?
C64 C74 C79 C78 175.4(8) . . . . ?
C77 C78 C79 C74 -0.2(16) . . . . ?
